data_7012112
loop_
_publ_author_name
'Renard, Sylvie L.'
'Kilner, Colin A.'
'Fisher, Julie'
'Halcrow, Malcolm A.'

_publ_section_title
;
 Supramolecular anion binding by the [ZnCl(HpztBu)3]+ cation (HpztBu =
 5-tert-butylpyrazole)
;
_journal_issue 22
_journal_name_full 'Journal of the Chemical Society, Dalton Transactions'
_journal_page_first 4206
_journal_paper_doi 10.1039/b207541p
_journal_year 2002
_chemical_formula_moiety 'C21 H36 Cl N6 Zn, N O3'
_chemical_formula_sum 'C21 H36 Cl N7 O3 Zn'
_chemical_formula_weight 535.39
_chemical_name_systematic
; 
Chloro-tris[5-tertbutylpyrazole]zinc(II) nitrate
;
_space_group_IT_number 14
_symmetry_cell_setting monoclinic
_symmetry_space_group_name_Hall '-P 2ybc'
_symmetry_space_group_name_H-M 'P 1 21/c 1'
_atom_sites_solution_hydrogens geom
_atom_sites_solution_primary direct
_atom_sites_solution_secondary difmap
_audit_creation_method SHELXL-97
_cell_angle_alpha 90.00
_cell_angle_beta 101.0915(15)
_cell_angle_gamma 90.00
_cell_formula_units_Z 4
_cell_length_a 17.7119(8)
_cell_length_b 10.3815(4)
_cell_length_c 14.9451(5)
_cell_measurement_reflns_used 15625
_cell_measurement_temperature 150(2)
_cell_measurement_theta_max 27.49
_cell_measurement_theta_min 3.06
_cell_volume 2696.72(18)
_computing_cell_refinement 'DENZO-SMN (Otwinowski & Minor, 1997)'
_computing_data_collection 'COLLECT (Nonius, 1999)'
_computing_data_reduction 'DENZO-SMN (Otwinowski & Minor, 1997)'
_computing_molecular_graphics 'ORTEX (McArdle, 1995)'
_computing_publication_material 'local program'
_computing_structure_refinement 'SHELXL-97 (Sheldrick, 1997)'
_computing_structure_solution 'SHELXS-97 (Sheldrick, 1990)'
_diffrn_ambient_temperature 150(2)
_diffrn_detector_area_resol_mean 9.091
_diffrn_measured_fraction_theta_full 0.987
_diffrn_measured_fraction_theta_max 0.987
_diffrn_measurement_device_type 'Nonius KappaCCD diffractometer'
_diffrn_measurement_method 'Area detector scans'
_diffrn_radiation_monochromator graphite
_diffrn_radiation_source 'fine-focus sealed tube'
_diffrn_radiation_type MoK\a
_diffrn_radiation_wavelength 0.71073
_diffrn_reflns_av_R_equivalents 0.0630
_diffrn_reflns_av_sigmaI/netI 0.0809
_diffrn_reflns_limit_h_max 22
_diffrn_reflns_limit_h_min -22
_diffrn_reflns_limit_k_max 12
_diffrn_reflns_limit_k_min -13
_diffrn_reflns_limit_l_max 19
_diffrn_reflns_limit_l_min -18
_diffrn_reflns_number 15625
_diffrn_reflns_theta_full 27.49
_diffrn_reflns_theta_max 27.49
_diffrn_reflns_theta_min 3.06
_exptl_absorpt_coefficient_mu 1.044
_exptl_absorpt_correction_T_max 0.9694
_exptl_absorpt_correction_T_min 0.7878
_exptl_absorpt_correction_type multi-scan
_exptl_absorpt_process_details
;
Using multiple and symmetry-related data measurements via the program SORTAV
See R.H. Blessing, Acta Cryst (1995), A51, 33-38 
;
_exptl_crystal_colour Colourless
_exptl_crystal_density_diffrn 1.319
_exptl_crystal_density_method 'not measured'
_exptl_crystal_description Plate
_exptl_crystal_F_000 1128
_exptl_crystal_size_max 0.24
_exptl_crystal_size_mid 0.16
_exptl_crystal_size_min 0.03
_refine_diff_density_max 1.054
_refine_diff_density_min -0.557
_refine_diff_density_rms 0.097
_refine_ls_extinction_coef 0.0034(7)
_refine_ls_extinction_expression Fc^*^=kFc[1+0.001xFc^2^\l^3^/sin(2\q)]^-1/4^
_refine_ls_extinction_method SHELXL
_refine_ls_goodness_of_fit_ref 1.095
_refine_ls_hydrogen_treatment constr
_refine_ls_matrix_type full
_refine_ls_number_parameters 357
_refine_ls_number_reflns 6115
_refine_ls_number_restraints 84
_refine_ls_restrained_S_all 1.096
_refine_ls_R_factor_all 0.1099
_refine_ls_R_factor_gt 0.0761
_refine_ls_shift/su_max 0.001
_refine_ls_shift/su_mean 0.000
_refine_ls_structure_factor_coef Fsqd
_refine_ls_weighting_details 'calc w=1/[\s^2^(Fo^2^)+(0.0400P)^2^+10.3966P] where P=(Fo^2^+2Fc^2^)/3'
_refine_ls_weighting_scheme calc
_refine_ls_wR_factor_gt 0.1682
_refine_ls_wR_factor_ref 0.1838
_reflns_number_gt 4317
_reflns_number_total 6115
_reflns_threshold_expression >2sigma(I)
_cod_data_source_file b207541p.txt
_cod_data_source_block sr16
_cod_depositor_comments
;
The following automatic conversions were performed:
'_symmetry_cell_setting' value 'Monoclinic' changed to 'monoclinic'
according to '/home/saulius/struct/CIF-dictionaries/cif_core.dic'
dictionary named 'cif_core.dic' version 2.4.1 from 2010-06-29.

Automatic conversion script
Id: cif_fix_enum 1527 2010-12-29 10:47:43Z saulius 
;
_cod_original_sg_symbol_H-M 'P 21/c'
_cod_database_code 7012112

loop_
_symmetry_equiv_pos_as_xyz
'x, y, z'
'-x, y+1/2, -z+1/2'
'-x, -y, -z'
'x, -y-1/2, z-1/2'

loop_
_atom_site_label
_atom_site_type_symbol
_atom_site_fract_x
_atom_site_fract_y
_atom_site_fract_z
_atom_site_U_iso_or_equiv
_atom_site_adp_type
_atom_site_occupancy
_atom_site_symmetry_multiplicity
_atom_site_calc_flag
_atom_site_refinement_flags
_atom_site_disorder_assembly
_atom_site_disorder_group
Zn1 Zn 0.21122(3) 0.54976(5) 0.45935(4) 0.0314(2) Uani 1 1 d . . .
Cl2 Cl 0.15130(8) 0.40751(13) 0.53470(9) 0.0441(3) Uani 1 1 d . . .
N3 N 0.1325(2) 0.6925(4) 0.4289(3) 0.0324(9) Uani 1 1 d . . .
N4 N 0.1276(2) 0.7871(4) 0.3651(3) 0.0309(9) Uani 1 1 d . . .
H4 H 0.1646 0.8058 0.3355 0.037 Uiso 1 1 calc R . .
C5 C 0.0593(3) 0.8486(4) 0.3525(3) 0.0310(10) Uani 1 1 d . . .
C6 C 0.0175(3) 0.7911(5) 0.4107(3) 0.0370(11) Uani 1 1 d . . .
H6 H -0.0329 0.8130 0.4185 0.044 Uiso 1 1 calc R . .
C7 C 0.0648(3) 0.6939(5) 0.4557(3) 0.0378(12) Uani 1 1 d . . .
H7 H 0.0507 0.6367 0.4993 0.045 Uiso 1 1 calc R . .
C8 C 0.0385(3) 0.9545(5) 0.2826(3) 0.0353(11) Uani 1 1 d . . .
C9 C 0.1000(4) 1.0592(6) 0.2941(5) 0.0604(18) Uani 1 1 d . . .
H9A H 0.1060 1.0965 0.3553 0.091 Uiso 1 1 calc R . .
H9B H 0.0845 1.1267 0.2484 0.091 Uiso 1 1 calc R . .
H9C H 0.1490 1.0218 0.2859 0.091 Uiso 1 1 calc R . .
C10 C 0.0284(5) 0.8956(6) 0.1877(4) 0.0641(19) Uani 1 1 d . . .
H10A H 0.0770 0.8564 0.1796 0.096 Uiso 1 1 calc R . .
H10B H 0.0136 0.9629 0.1417 0.096 Uiso 1 1 calc R . .
H10C H -0.0118 0.8295 0.1807 0.096 Uiso 1 1 calc R . .
C11 C -0.0377(4) 1.0161(6) 0.2949(4) 0.0516(15) Uani 1 1 d . . .
H11A H -0.0777 0.9498 0.2889 0.077 Uiso 1 1 calc R . .
H11B H -0.0529 1.0823 0.2482 0.077 Uiso 1 1 calc R . .
H11C H -0.0311 1.0555 0.3555 0.077 Uiso 1 1 calc R . .
N12 N 0.2283(2) 0.4608(4) 0.3459(3) 0.0326(9) Uani 1 1 d . B .
N13 N 0.2465(2) 0.5163(4) 0.2706(3) 0.0313(9) Uani 1 1 d . B .
H13 H 0.2579 0.5984 0.2671 0.038 Uiso 1 1 calc R . .
C14 C 0.2451(3) 0.4324(4) 0.2021(3) 0.0319(10) Uani 1 1 d D . .
C15 C 0.2245(3) 0.3147(5) 0.2342(3) 0.0344(11) Uani 1 1 d . B .
H15 H 0.2179 0.2352 0.2022 0.041 Uiso 1 1 calc R . .
C16 C 0.2154(3) 0.3375(4) 0.3231(3) 0.0330(11) Uani 1 1 d . . .
H16 H 0.2017 0.2735 0.3625 0.040 Uiso 1 1 calc R B .
C17A C 0.2654(7) 0.4681(10) 0.1116(6) 0.041(3) Uani 0.70 1 d PD A .
C18A C 0.3277(11) 0.378(2) 0.0906(15) 0.049(7) Uiso 0.30 1 d PD A 1
H18A H 0.3768 0.3984 0.1308 0.073 Uiso 0.30 1 calc PR A 1
H18B H 0.3328 0.3893 0.0269 0.073 Uiso 0.30 1 calc PR A 1
H18C H 0.3136 0.2886 0.1004 0.073 Uiso 0.30 1 calc PR A 1
C19A C 0.2938(13) 0.6069(13) 0.1131(12) 0.024(4) Uiso 0.30 1 d PD A 1
H19A H 0.2551 0.6644 0.1303 0.036 Uiso 0.30 1 calc PR A 1
H19B H 0.3026 0.6305 0.0524 0.036 Uiso 0.30 1 calc PR A 1
H19C H 0.3421 0.6150 0.1575 0.036 Uiso 0.30 1 calc PR A 1
C20A C 0.1926(10) 0.456(2) 0.0382(10) 0.034(6) Uiso 0.30 1 d PD A 1
H20A H 0.1886 0.3681 0.0139 0.051 Uiso 0.30 1 calc PR A 1
H20B H 0.1952 0.5171 -0.0111 0.051 Uiso 0.30 1 calc PR A 1
H20C H 0.1475 0.4752 0.0648 0.051 Uiso 0.30 1 calc PR A 1
C18B C 0.3009(10) 0.3525(15) 0.0711(11) 0.055(5) Uiso 0.40 1 d PD A 2
H18D H 0.3460 0.3223 0.1145 0.082 Uiso 0.40 1 calc PR A 2
H18E H 0.3164 0.3784 0.0142 0.082 Uiso 0.40 1 calc PR A 2
H18F H 0.2629 0.2830 0.0586 0.082 Uiso 0.40 1 calc PR A 2
C19B C 0.3231(11) 0.5793(16) 0.1239(14) 0.084(7) Uiso 0.40 1 d PD A 2
H19D H 0.3004 0.6544 0.1485 0.127 Uiso 0.40 1 calc PR A 2
H19E H 0.3359 0.6014 0.0649 0.127 Uiso 0.40 1 calc PR A 2
H19F H 0.3699 0.5534 0.1664 0.127 Uiso 0.40 1 calc PR A 2
C20B C 0.1933(11) 0.511(2) 0.0461(14) 0.124(12) Uiso 0.40 1 d PD A 2
H20D H 0.1570 0.4389 0.0343 0.186 Uiso 0.40 1 calc PR A 2
H20E H 0.2070 0.5391 -0.0113 0.186 Uiso 0.40 1 calc PR A 2
H20F H 0.1694 0.5826 0.0731 0.186 Uiso 0.40 1 calc PR A 2
C17C C 0.2511(12) 0.4763(19) 0.1073(12) 0.031(7) Uiso 0.30 1 d PD B 3
C18C C 0.3126(13) 0.393(2) 0.0756(15) 0.046(7) Uiso 0.30 1 d PD B 3
H18G H 0.3634 0.4157 0.1110 0.069 Uiso 0.30 1 calc PR B 3
H18H H 0.3116 0.4090 0.0107 0.069 Uiso 0.30 1 calc PR B 3
H18I H 0.3020 0.3021 0.0849 0.069 Uiso 0.30 1 calc PR B 3
C19C C 0.2735(12) 0.6187(15) 0.1064(13) 0.043(7) Uiso 0.30 1 d PD B 3
H19G H 0.2321 0.6716 0.1222 0.065 Uiso 0.30 1 calc PR B 3
H19H H 0.2816 0.6423 0.0455 0.065 Uiso 0.30 1 calc PR B 3
H19I H 0.3210 0.6333 0.1510 0.065 Uiso 0.30 1 calc PR B 3
C20C C 0.1752(10) 0.4629(18) 0.0402(9) 0.023(4) Uiso 0.30 1 d PD B 3
H20G H 0.1559 0.3747 0.0424 0.034 Uiso 0.30 1 calc PR B 3
H20H H 0.1832 0.4818 -0.0216 0.034 Uiso 0.30 1 calc PR B 3
H20I H 0.1377 0.5235 0.0565 0.034 Uiso 0.30 1 calc PR B 3
N21 N 0.3130(2) 0.5857(4) 0.5422(3) 0.0350(9) Uani 1 1 d . C .
N22 N 0.3763(2) 0.6479(4) 0.5255(3) 0.0368(10) Uani 1 1 d . C .
H22 H 0.3793 0.6839 0.4731 0.044 Uiso 1 1 calc R . .
C23 C 0.4338(3) 0.6478(5) 0.5988(4) 0.0458(14) Uani 1 1 d D . .
C24 C 0.4063(4) 0.5828(6) 0.6661(4) 0.0540(16) Uani 1 1 d . C .
H24 H 0.4332 0.5662 0.7264 0.065 Uiso 1 1 calc R . .
C25 C 0.3316(4) 0.5464(6) 0.6284(4) 0.0462(13) Uani 1 1 d . . .
H25 H 0.2984 0.4999 0.6597 0.055 Uiso 1 1 calc R C .
C26A C 0.5131(9) 0.6932(18) 0.6001(13) 0.056(8) Uiso 0.33 1 d PD C 1
C27A C 0.5277(13) 0.705(3) 0.5014(12) 0.088(9) Uiso 0.33 1 d PD C 1
H27A H 0.5060 0.6305 0.4656 0.132 Uiso 0.33 1 calc PR C 1
H27B H 0.5832 0.7097 0.5027 0.132 Uiso 0.33 1 calc PR C 1
H27C H 0.5031 0.7841 0.4734 0.132 Uiso 0.33 1 calc PR C 1
C28A C 0.5232(13) 0.8245(18) 0.6450(18) 0.097(9) Uiso 0.33 1 d PD C 1
H28A H 0.4765 0.8473 0.6674 0.145 Uiso 0.33 1 calc PR C 1
H28B H 0.5326 0.8889 0.6004 0.145 Uiso 0.33 1 calc PR C 1
H28C H 0.5671 0.8223 0.6962 0.145 Uiso 0.33 1 calc PR C 1
C29A C 0.5709(9) 0.5951(19) 0.6492(15) 0.073(6) Uiso 0.33 1 d PD C 1
H29A H 0.5654 0.5883 0.7130 0.109 Uiso 0.33 1 calc PR C 1
H29B H 0.6232 0.6232 0.6465 0.109 Uiso 0.33 1 calc PR C 1
H29C H 0.5611 0.5109 0.6196 0.109 Uiso 0.33 1 calc PR C 1
C26B C 0.5092(10) 0.7213(18) 0.5966(14) 0.06(3) Uiso 0.33 1 d PD C 2
C27B C 0.5446(10) 0.6695(18) 0.5188(12) 0.048(5) Uiso 0.33 1 d PD C 2
H27D H 0.5036 0.6449 0.4678 0.072 Uiso 0.33 1 calc PR C 2
H27E H 0.5763 0.5940 0.5398 0.072 Uiso 0.33 1 calc PR C 2
H27F H 0.5767 0.7363 0.4986 0.072 Uiso 0.33 1 calc PR C 2
C28B C 0.4958(10) 0.8645(13) 0.5895(14) 0.054(5) Uiso 0.33 1 d PD C 2
H28D H 0.4524 0.8827 0.5398 0.081 Uiso 0.33 1 calc PR C 2
H28E H 0.5421 0.9072 0.5771 0.081 Uiso 0.33 1 calc PR C 2
H28F H 0.4843 0.8968 0.6471 0.081 Uiso 0.33 1 calc PR C 2
C29B C 0.5648(10) 0.692(2) 0.6873(12) 0.077(6) Uiso 0.33 1 d PD C 2
H29D H 0.6160 0.7261 0.6848 0.115 Uiso 0.33 1 calc PR C 2
H29E H 0.5680 0.5988 0.6971 0.115 Uiso 0.33 1 calc PR C 2
H29F H 0.5456 0.7331 0.7377 0.115 Uiso 0.33 1 calc PR C 2
C26C C 0.5085(10) 0.7239(19) 0.6024(14) 0.06(2) Uiso 0.33 1 d PD C 3
C27C C 0.5692(11) 0.632(2) 0.5785(18) 0.096(8) Uiso 0.33 1 d PD C 3
H27G H 0.5560 0.6095 0.5136 0.144 Uiso 0.33 1 calc PR C 3
H27H H 0.5707 0.5533 0.6153 0.144 Uiso 0.33 1 calc PR C 3
H27I H 0.6197 0.6737 0.5913 0.144 Uiso 0.33 1 calc PR C 3
C28C C 0.4977(14) 0.834(2) 0.5349(16) 0.097(8) Uiso 0.33 1 d PD C 3
H28G H 0.5022 0.8020 0.4745 0.145 Uiso 0.33 1 calc PR C 3
H28H H 0.5373 0.8997 0.5546 0.145 Uiso 0.33 1 calc PR C 3
H28I H 0.4467 0.8725 0.5319 0.145 Uiso 0.33 1 calc PR C 3
C29C C 0.5355(11) 0.776(2) 0.6986(11) 0.067(6) Uiso 0.33 1 d PD C 3
H29G H 0.5834 0.8243 0.7014 0.100 Uiso 0.33 1 calc PR C 3
H29H H 0.5443 0.7042 0.7419 0.100 Uiso 0.33 1 calc PR C 3
H29I H 0.4960 0.8333 0.7144 0.100 Uiso 0.33 1 calc PR C 3
N30A N 0.3099(11) 0.8472(19) 0.3344(18) 0.023(6) Uiso 0.25 1 d PD D 1
O31A O 0.3107(9) 0.7343(12) 0.3601(10) 0.033(3) Uiso 0.25 1 d PD D 1
O32A O 0.3622(12) 0.9217(17) 0.3699(13) 0.058(5) Uiso 0.25 1 d PD D 1
O33A O 0.2505(10) 0.8852(19) 0.2818(13) 0.068(5) Uiso 0.25 1 d PD D 1
N30B N 0.3161(14) 0.826(3) 0.338(3) 0.07(2) Uiso 0.25 1 d PD E 2
O31B O 0.2753(14) 0.738(2) 0.358(2) 0.093(10) Uiso 0.25 1 d PD E 2
O32B O 0.3870(10) 0.816(2) 0.3690(16) 0.058(5) Uiso 0.25 1 d PD E 2
O33B O 0.2847(17) 0.936(3) 0.329(3) 0.112(13) Uiso 0.25 1 d PD E 2
N30C N 0.3196(10) 0.8648(18) 0.3578(15) 0.033(6) Uiso 0.25 1 d PD F 3
O31C O 0.2781(8) 0.7737(13) 0.3329(11) 0.024(3) Uiso 0.25 1 d PD F 3
O32C O 0.3866(10) 0.858(2) 0.3989(17) 0.081(8) Uiso 0.25 1 d PD F 3
O33C O 0.2960(14) 0.9765(17) 0.3364(17) 0.065(7) Uiso 0.25 1 d PD F 3
N30D N 0.3085(13) 0.818(2) 0.340(2) 0.040(14) Uiso 0.25 1 d PD G 4
O31D O 0.2509(7) 0.7886(14) 0.2824(10) 0.038(3) Uiso 0.25 1 d PD G 4
O32D O 0.3649(11) 0.7426(19) 0.3475(14) 0.072(5) Uiso 0.25 1 d PD G 4
O33D O 0.3234(12) 0.9405(16) 0.3528(13) 0.045(4) Uiso 0.25 1 d PD G 4

loop_
_atom_site_aniso_label
_atom_site_aniso_U_11
_atom_site_aniso_U_22
_atom_site_aniso_U_33
_atom_site_aniso_U_23
_atom_site_aniso_U_13
_atom_site_aniso_U_12
Zn1 0.0383(3) 0.0284(3) 0.0270(3) 0.0005(2) 0.0051(2) 0.0006(2)
Cl2 0.0535(8) 0.0376(7) 0.0434(7) 0.0111(6) 0.0146(6) -0.0009(6)
N3 0.039(2) 0.028(2) 0.030(2) 0.0035(17) 0.0049(17) -0.0013(17)
N4 0.031(2) 0.030(2) 0.032(2) 0.0034(17) 0.0052(16) -0.0039(17)
C5 0.033(2) 0.027(2) 0.031(2) -0.001(2) 0.0012(19) -0.001(2)
C6 0.042(3) 0.035(3) 0.035(3) 0.004(2) 0.012(2) 0.003(2)
C7 0.046(3) 0.038(3) 0.032(3) 0.004(2) 0.014(2) 0.002(2)
C8 0.043(3) 0.027(2) 0.035(3) 0.005(2) 0.005(2) -0.002(2)
C9 0.049(3) 0.047(3) 0.079(5) 0.033(3) -0.003(3) -0.012(3)
C10 0.110(6) 0.049(4) 0.031(3) 0.010(3) 0.008(3) 0.016(4)
C11 0.051(3) 0.044(3) 0.059(4) 0.014(3) 0.010(3) 0.011(3)
N12 0.036(2) 0.028(2) 0.033(2) 0.0026(18) 0.0060(17) -0.0031(17)
N13 0.036(2) 0.026(2) 0.033(2) 0.0007(17) 0.0093(17) -0.0035(16)
C14 0.035(2) 0.030(2) 0.031(2) -0.001(2) 0.0055(19) -0.002(2)
C15 0.044(3) 0.028(2) 0.032(2) -0.003(2) 0.011(2) -0.007(2)
C16 0.045(3) 0.024(2) 0.032(2) 0.005(2) 0.011(2) -0.005(2)
C17A 0.049(6) 0.045(6) 0.032(5) 0.003(3) 0.018(4) -0.002(4)
N21 0.043(2) 0.031(2) 0.030(2) -0.0007(18) 0.0045(18) 0.0019(18)
N22 0.038(2) 0.035(2) 0.037(2) -0.0044(19) 0.0057(18) 0.0051(19)
C23 0.038(3) 0.051(3) 0.046(3) -0.012(3) 0.000(2) 0.011(3)
C24 0.058(4) 0.060(4) 0.039(3) -0.004(3) -0.005(3) 0.009(3)
C25 0.056(3) 0.048(3) 0.032(3) 0.001(3) 0.004(2) -0.003(3)

loop_
_atom_type_symbol
_atom_type_description
_atom_type_scat_dispersion_real
_atom_type_scat_dispersion_imag
_atom_type_scat_source
C C 0.0033 0.0016 'International Tables Vol C Tables 4.2.6.8 and 6.1.1.4'
H H 0.0000 0.0000 'International Tables Vol C Tables 4.2.6.8 and 6.1.1.4'
N N 0.0061 0.0033 'International Tables Vol C Tables 4.2.6.8 and 6.1.1.4'
Zn Zn 0.2839 1.4301 'International Tables Vol C Tables 4.2.6.8 and 6.1.1.4'
Cl Cl 0.1484 0.1585 'International Tables Vol C Tables 4.2.6.8 and 6.1.1.4'
O O 0.0106 0.0060 'International Tables Vol C Tables 4.2.6.8 and 6.1.1.4'

loop_
_geom_angle_atom_site_label_1
_geom_angle_atom_site_label_2
_geom_angle_atom_site_label_3
_geom_angle
_geom_angle_site_symmetry_1
_geom_angle_site_symmetry_3
_geom_angle_publ_flag
N12 Zn1 N21 110.01(17) . . ?
N12 Zn1 N3 110.91(16) . . ?
N21 Zn1 N3 119.88(16) . . ?
N12 Zn1 Cl2 106.51(12) . . ?
N21 Zn1 Cl2 105.49(13) . . ?
N3 Zn1 Cl2 102.84(12) . . ?
C7 N3 N4 105.3(4) . . ?
C7 N3 Zn1 124.1(3) . . ?
N4 N3 Zn1 129.3(3) . . ?
C5 N4 N3 111.9(4) . . ?
N4 C5 C6 106.4(4) . . ?
N4 C5 C8 122.2(4) . . ?
C6 C5 C8 131.3(5) . . ?
C5 C6 C7 105.7(5) . . ?
N3 C7 C6 110.7(4) . . ?
C5 C8 C10 108.7(4) . . ?
C5 C8 C9 111.5(4) . . ?
C10 C8 C9 110.1(5) . . ?
C5 C8 C11 108.8(4) . . ?
C10 C8 C11 109.3(5) . . ?
C9 C8 C11 108.3(5) . . ?
C16 N12 N13 104.6(4) . . ?
C16 N12 Zn1 127.8(3) . . ?
N13 N12 Zn1 127.2(3) . . ?
C14 N13 N12 112.6(4) . . ?
N13 C14 C15 106.0(4) . . ?
N13 C14 C17A 123.5(5) . . ?
C15 C14 C17A 130.5(5) . . ?
N13 C14 C17C 121.7(8) . . ?
C15 C14 C17C 131.3(9) . . ?
C14 C15 C16 105.5(4) . . ?
N12 C16 C15 111.3(4) . . ?
C14 C17A C20B 109.5(11) . . ?
C14 C17A C18A 109.9(10) . . ?
C14 C17A C19A 110.7(8) . . ?
C18A C17A C19A 109.4(11) . . ?
C14 C17A C20A 108.1(9) . . ?
C18A C17A C20A 110.2(11) . . ?
C19A C17A C20A 108.6(11) . . ?
C14 C17A C19B 110.2(9) . . ?
C20B C17A C19B 108.4(11) . . ?
C14 C17A C18B 110.4(9) . . ?
C20B C17A C18B 109.4(11) . . ?
C19B C17A C18B 108.9(11) . . ?
C14 C17C C20C 112.2(13) . . ?
C14 C17C C19C 111.3(13) . . ?
C20C C17C C19C 106.2(13) . . ?
C14 C17C C18C 107.6(13) . . ?
C20C C17C C18C 109.6(14) . . ?
C19C C17C C18C 109.9(14) . . ?
C25 N21 N22 105.3(4) . . ?
C25 N21 Zn1 124.3(4) . . ?
N22 N21 Zn1 130.4(3) . . ?
C23 N22 N21 111.9(4) . . ?
N22 C23 C24 106.1(5) . . ?
N22 C23 C26A 125.4(9) . . ?
C24 C23 C26A 128.1(9) . . ?
N22 C23 C26C 122.7(9) . . ?
C24 C23 C26C 130.7(9) . . ?
N22 C23 C26B 120.3(9) . . ?
C24 C23 C26B 133.5(9) . . ?
C23 C24 C25 106.4(5) . . ?
N21 C25 C24 110.3(5) . . ?
C23 C26A C28A 108.9(13) . . ?
C23 C26A C29A 109.9(13) . . ?
C28A C26A C29A 112.1(14) . . ?
C23 C26A C27A 110.2(13) . . ?
C28A C26A C27A 108.7(14) . . ?
C29A C26A C27A 107.1(13) . . ?
C28B C26B C27B 112.2(14) . . ?
C28B C26B C23 111.4(13) . . ?
C27B C26B C23 109.1(12) . . ?
C28B C26B C29B 108.7(14) . . ?
C27B C26B C29B 108.4(13) . . ?
C23 C26B C29B 106.9(13) . . ?
C28C C26C C29C 109.6(14) . . ?
C28C C26C C27C 108.7(14) . . ?
C29C C26C C27C 109.6(14) . . ?
C28C C26C C23 111.7(14) . . ?
C29C C26C C23 109.1(13) . . ?
C27C C26C C23 108.0(13) . . ?
O31A N30A O32A 119.7(16) . . ?
O31A N30A O33A 117.0(16) . . ?
O32A N30A O33A 122.6(17) . . ?
O31B N30B O32B 116(2) . . ?
O31B N30B O33B 115(2) . . ?
O32B N30B O33B 120(2) . . ?
O31C N30C O32C 125.5(17) . . ?
O31C N30C O33C 119.5(16) . . ?
O32C N30C O33C 114.8(17) . . ?
O31D N30D O32D 116.4(19) . . ?
O31D N30D O33D 117.0(19) . . ?
O32D N30D O33D 117(2) . . ?

loop_
_geom_bond_atom_site_label_1
_geom_bond_atom_site_label_2
_geom_bond_distance
_geom_bond_site_symmetry_2
_geom_bond_publ_flag
Zn1 N12 2.004(4) . ?
Zn1 N21 2.015(4) . ?
Zn1 N3 2.026(4) . ?
Zn1 Cl2 2.2440(14) . ?
N3 C7 1.334(7) . ?
N3 N4 1.361(5) . ?
N4 C5 1.349(6) . ?
C5 C6 1.382(7) . ?
C5 C8 1.513(7) . ?
C6 C7 1.399(7) . ?
C8 C10 1.524(8) . ?
C8 C9 1.524(7) . ?
C8 C11 1.536(8) . ?
N12 C16 1.333(6) . ?
N12 N13 1.357(5) . ?
N13 C14 1.340(6) . ?
C14 C15 1.387(6) . ?
C14 C17A 1.511(9) . ?
C14 C17C 1.513(17) . ?
C15 C16 1.389(7) . ?
C17A C20B 1.518(14) . ?
C17A C18A 1.525(14) . ?
C17A C19A 1.525(12) . ?
C17A C20A 1.528(14) . ?
C17A C19B 1.529(14) . ?
C17A C18B 1.532(13) . ?
C17C C20C 1.521(17) . ?
C17C C19C 1.531(17) . ?
C17C C18C 1.532(17) . ?
N21 C25 1.332(7) . ?
N21 N22 1.358(6) . ?
N22 C23 1.345(7) . ?
C23 C24 1.374(9) . ?
C23 C26A 1.478(15) . ?
C23 C26C 1.533(16) . ?
C23 C26B 1.545(16) . ?
C24 C25 1.388(9) . ?
C26A C28A 1.515(17) . ?
C26A C29A 1.528(17) . ?
C26A C27A 1.551(17) . ?
C26B C28B 1.506(17) . ?
C26B C27B 1.521(17) . ?
C26B C29B 1.545(17) . ?
C26C C28C 1.514(17) . ?
C26C C29C 1.526(17) . ?
C26C C27C 1.531(17) . ?
N30A O31A 1.233(16) . ?
N30A O32A 1.245(16) . ?
N30A O33A 1.250(16) . ?
N30B O31B 1.23(2) . ?
N30B O32B 1.256(18) . ?
N30B O33B 1.268(19) . ?
N30C O31C 1.212(16) . ?
N30C O32C 1.229(16) . ?
N30C O33C 1.253(16) . ?
N30D O31D 1.240(18) . ?
N30D O32D 1.255(18) . ?
N30D O33D 1.309(18) . ?

loop_
_geom_hbond_atom_site_label_D
_geom_hbond_atom_site_label_H
_geom_hbond_atom_site_label_A
_geom_hbond_distance_DH
_geom_hbond_distance_HA
_geom_hbond_distance_DA
_geom_hbond_angle_DHA
_geom_hbond_site_symmetry_A
N4 H4 O31A 0.88 2.65 3.303(17) 132.1 .
N4 H4 O33A 0.88 2.03 2.89(2) 167.8 .
N4 H4 O31B 0.88 2.05 2.69(3) 128.5 .
N4 H4 O33B 0.88 2.54 3.31(3) 147.9 .
N4 H4 O31C 0.88 2.04 2.801(15) 143.4 .
N4 H4 O31D 0.88 1.86 2.708(15) 160.9 .
N13 H13 O31A 0.88 2.07 2.760(14) 134.3 .
N13 H13 O31B 0.88 1.97 2.65(3) 132.8 .
N13 H13 O31C 0.88 2.07 2.850(14) 147.7 .
N13 H13 O31D 0.88 1.99 2.833(15) 158.8 .
N13 H13 O32D 0.88 2.53 3.21(2) 134.8 .
N22 H22 O31A 0.88 1.95 2.677(15) 138.6 .
N22 H22 O31B 0.88 2.33 2.94(3) 125.7 .
N22 H22 O32B 0.88 2.09 2.95(2) 164.4 .
N22 H22 O31C 0.88 2.65 3.330(16) 134.9 .
N22 H22 O32C 0.88 2.14 2.92(3) 147.3 .
N22 H22 O32D 0.88 1.94 2.81(2) 167.2 .
